data_7128535
loop_
_publ_author_name
'Liu, Kun'
'Huang, Kaiwei'
'Lv, Anqi'
'Ye, Wenpeng'
'Yang, Yijun'
'Shen, Kang'
'Zhi, Jiahuan'
'Wang, He'
'Zhang, Renxiang'
'Wang, Jiamin'
'Ma, Huili'
'Shi, Huifang'
'Yao, Wei'
'An, Zhongfu'
'Huang, Wei'

_publ_section_title
;
 Tunable microstructures of ultralong organic phosphorescence materials.
;
_journal_issue 59
_journal_name_full 'Chemical communications (Cambridge, England)'
_journal_page_first 7276
_journal_page_last 7279
_journal_paper_doi 10.1039/d1cc01563j
_journal_volume 57
_journal_year 2021
_chemical_formula_sum 'C30 H18 Br2 N2'
_chemical_formula_weight 566.26
_space_group_crystal_system monoclinic
_space_group_IT_number 14
_space_group_name_Hall '-P 2ybc'
_space_group_name_H-M_alt 'P 1 21/c 1'
_atom_sites_solution_hydrogens geom
_audit_creation_method SHELXL-2014/7
_audit_update_record
;
2021-05-11 deposited with the CCDC.	2021-06-09 downloaded from the CCDC.
;
_cell_angle_alpha 90
_cell_angle_beta 116.339(5)
_cell_angle_gamma 90
_cell_formula_units_Z 2
_cell_length_a 8.710(3)
_cell_length_b 17.149(5)
_cell_length_c 8.657(3)
_cell_measurement_reflns_used 3428
_cell_measurement_temperature 299(2)
_cell_measurement_theta_max 28.07
_cell_measurement_theta_min 2.38
_cell_volume 1158.8(7)
_computing_cell_refinement 'Bruker SMART'
_computing_data_collection 'Bruker SMART'
_computing_data_reduction 'Bruker SAINT'
_computing_publication_material 'Bruker SHELXTL'
_computing_structure_refinement 'SHELXL-2014/7 (Sheldrick, 2014)'
_computing_structure_solution 'Bruker SHELXTL'
_diffrn_ambient_temperature 299(2)
_diffrn_measured_fraction_theta_full 0.996
_diffrn_measured_fraction_theta_max 0.989
_diffrn_measurement_device_type 'CCD area detector'
_diffrn_measurement_method 'phi and omega scans'
_diffrn_radiation_type MoK\a
_diffrn_radiation_wavelength 0.71073
_diffrn_reflns_av_R_equivalents 0.0332
_diffrn_reflns_av_unetI/netI 0.0390
_diffrn_reflns_Laue_measured_fraction_full 0.996
_diffrn_reflns_Laue_measured_fraction_max 0.989
_diffrn_reflns_limit_h_max 11
_diffrn_reflns_limit_h_min -11
_diffrn_reflns_limit_k_max 22
_diffrn_reflns_limit_k_min -19
_diffrn_reflns_limit_l_max 11
_diffrn_reflns_limit_l_min -11
_diffrn_reflns_number 7983
_diffrn_reflns_point_group_measured_fraction_full 0.996
_diffrn_reflns_point_group_measured_fraction_max 0.989
_diffrn_reflns_theta_full 25.242
_diffrn_reflns_theta_max 28.257
_diffrn_reflns_theta_min 1.187
_exptl_absorpt_coefficient_mu 3.518
_exptl_absorpt_correction_T_max 0.824
_exptl_absorpt_correction_T_min 0.373
_exptl_absorpt_correction_type multi-scan
_exptl_absorpt_process_details 'SADABS; Bruker, 2000'
_exptl_crystal_colour colorless
_exptl_crystal_density_diffrn 1.623
_exptl_crystal_description rhomboid
_exptl_crystal_F_000 564
_exptl_crystal_size_max 0.416
_exptl_crystal_size_mid 0.243
_exptl_crystal_size_min 0.055
_refine_diff_density_max 0.558
_refine_diff_density_min -0.689
_refine_diff_density_rms 0.061
_refine_ls_extinction_method none
_refine_ls_goodness_of_fit_ref 1.075
_refine_ls_hydrogen_treatment constr
_refine_ls_matrix_type full
_refine_ls_number_parameters 155
_refine_ls_number_reflns 2885
_refine_ls_number_restraints 0
_refine_ls_restrained_S_all 1.075
_refine_ls_R_factor_all 0.0631
_refine_ls_R_factor_gt 0.0409
_refine_ls_shift/su_max 0.000
_refine_ls_shift/su_mean 0.000
_refine_ls_structure_factor_coef Fsqd
_refine_ls_weighting_details 'w=1/[\s^2^(Fo^2^)+(0.0301P)^2^+1.0495P] where P=(Fo^2^+2Fc^2^)/3'
_refine_ls_weighting_scheme calc
_refine_ls_wR_factor_gt 0.0879
_refine_ls_wR_factor_ref 0.0966
_reflns_Friedel_coverage 0.000
_reflns_number_gt 2211
_reflns_number_total 2885
_reflns_threshold_expression 'I > 2\s(I)'
_cod_data_source_file d1cc01563j2.cif
_cod_data_source_block Rhomboid
_cod_depositor_comments 'Adding full bibliography for 7128533--7128535.cif.'
_cod_original_sg_symbol_H-M 'P 21/c'
_cod_database_code 7128535
_shelx_shelxl_version_number 2014/7
_shelx_space_group_comment
;
The symmetry employed for this shelxl refinement is uniquely defined
by the following loop, which should always be used as a source of
symmetry information in preference to the above space-group names.
They are only intended as comments.
;

loop_
_space_group_symop_operation_xyz
'x, y, z'
'-x, y+1/2, -z+1/2'
'-x, -y, -z'
'x, -y-1/2, z-1/2'

loop_
_atom_site_label
_atom_site_type_symbol
_atom_site_fract_x
_atom_site_fract_y
_atom_site_fract_z
_atom_site_U_iso_or_equiv
_atom_site_adp_type
_atom_site_occupancy
_atom_site_site_symmetry_order
_atom_site_calc_flag
_atom_site_refinement_flags_posn
_atom_site_refinement_flags_adp
_atom_site_refinement_flags_occupancy
_atom_site_disorder_assembly
_atom_site_disorder_group
Br1 Br 0.06786(6) 0.18771(2) 0.54219(7) 0.06767(18) Uani 1 1 d . . . . .
C1 C 0.2875(4) 0.08661(18) 0.9385(4) 0.0364(7) Uani 1 1 d . . . . .
C2 C 0.1635(4) 0.0772(2) 0.9942(5) 0.0458(8) Uani 1 1 d . . . . .
H2 H 0.0653 0.0481 0.9316 0.055 Uiso 1 1 calc R U . . .
C3 C 0.1911(5) 0.1130(3) 1.1474(5) 0.0549(10) Uani 1 1 d . . . . .
H3 H 0.1093 0.1073 1.1882 0.066 Uiso 1 1 calc R U . . .
C4 C 0.3364(6) 0.1571(2) 1.2428(5) 0.0553(10) Uani 1 1 d . . . . .
H4 H 0.3502 0.1806 1.3450 0.066 Uiso 1 1 calc R U . . .
C5 C 0.4601(5) 0.1661(2) 1.1856(5) 0.0523(10) Uani 1 1 d . . . . .
H5 H 0.5578 0.1954 1.2494 0.063 Uiso 1 1 calc R U . . .
C6 C 0.4376(4) 0.13057(18) 1.0299(4) 0.0363(7) Uani 1 1 d . . . . .
C7 C 0.5338(4) 0.12921(19) 0.9314(4) 0.0393(8) Uani 1 1 d . . . . .
C8 C 0.6884(4) 0.1618(2) 0.9525(5) 0.0461(9) Uani 1 1 d . . . . .
H8 H 0.7546 0.1910 1.0502 0.055 Uiso 1 1 calc R U . . .
C9 C 0.7420(5) 0.1504(2) 0.8265(6) 0.0559(11) Uani 1 1 d . . . . .
H9 H 0.8448 0.1722 0.8397 0.067 Uiso 1 1 calc R U . . .
C10 C 0.6451(5) 0.1067(3) 0.6802(6) 0.0556(10) Uani 1 1 d . . . . .
H10 H 0.6847 0.0998 0.5976 0.067 Uiso 1 1 calc R U . . .
C11 C 0.4915(4) 0.0734(2) 0.6544(5) 0.0495(9) Uani 1 1 d . . . . .
H11 H 0.4267 0.0445 0.5558 0.059 Uiso 1 1 calc R U . . .
C12 C 0.4377(4) 0.08462(19) 0.7809(4) 0.0371(7) Uani 1 1 d . . . . .
C13 C 0.1432(4) 0.02900(17) 0.6423(4) 0.0319(6) Uani 1 1 d . . . . .
C14 C 0.0284(4) 0.07920(17) 0.5177(4) 0.0372(7) Uani 1 1 d . . . . .
C15 C -0.1134(4) 0.05066(18) 0.3776(4) 0.0380(7) Uani 1 1 d . . . . .
H15 H -0.1891 0.0850 0.2963 0.046 Uiso 1 1 calc R U . . .
N1 N 0.2907(3) 0.05795(16) 0.7878(4) 0.0383(6) Uani 1 1 d . . . . .

loop_
_atom_site_aniso_label
_atom_site_aniso_U_11
_atom_site_aniso_U_22
_atom_site_aniso_U_33
_atom_site_aniso_U_23
_atom_site_aniso_U_13
_atom_site_aniso_U_12
Br1 0.0594(3) 0.02933(16) 0.0839(3) -0.00308(19) 0.00428(18) -0.00401(17)
C1 0.0304(15) 0.0340(15) 0.0337(17) 0.0000(13) 0.0042(13) -0.0009(12)
C2 0.0380(18) 0.054(2) 0.041(2) -0.0003(16) 0.0137(15) -0.0012(16)
C3 0.057(2) 0.062(2) 0.049(2) 0.0069(19) 0.0269(19) 0.0084(19)
C4 0.064(3) 0.058(2) 0.040(2) -0.0033(18) 0.0195(19) 0.007(2)
C5 0.051(2) 0.045(2) 0.040(2) -0.0068(15) 0.0015(17) 0.0004(16)
C6 0.0301(15) 0.0344(15) 0.0304(16) -0.0007(13) 0.0006(13) -0.0005(12)
C7 0.0270(15) 0.0348(16) 0.0401(19) 0.0023(13) 0.0005(13) -0.0006(12)
C8 0.0278(15) 0.0411(17) 0.051(2) 0.0013(16) 0.0010(15) -0.0075(13)
C9 0.0253(16) 0.057(2) 0.076(3) 0.008(2) 0.0141(18) -0.0054(16)
C10 0.0375(19) 0.069(3) 0.062(3) -0.002(2) 0.0233(18) 0.0010(17)
C11 0.0311(17) 0.061(2) 0.048(2) -0.0109(18) 0.0100(16) -0.0039(16)
C12 0.0230(13) 0.0386(16) 0.0393(18) -0.0007(14) 0.0046(13) -0.0024(12)
C13 0.0218(13) 0.0363(14) 0.0309(16) -0.0036(12) 0.0056(11) -0.0020(11)
C14 0.0276(15) 0.0302(14) 0.0449(19) -0.0030(13) 0.0080(13) -0.0022(11)
C15 0.0248(14) 0.0354(15) 0.0422(18) 0.0045(13) 0.0044(12) 0.0033(11)
N1 0.0264(13) 0.0444(15) 0.0359(15) -0.0078(12) 0.0064(10) -0.0069(10)

loop_
_atom_type_symbol
_atom_type_description
_atom_type_scat_dispersion_real
_atom_type_scat_dispersion_imag
_atom_type_scat_source
C C 0.0033 0.0016 'International Tables Vol C Tables 4.2.6.8 and 6.1.1.4'
H H 0.0000 0.0000 'International Tables Vol C Tables 4.2.6.8 and 6.1.1.4'
Br Br -0.2901 2.4595 'International Tables Vol C Tables 4.2.6.8 and 6.1.1.4'
N N 0.0061 0.0033 'International Tables Vol C Tables 4.2.6.8 and 6.1.1.4'

loop_
_geom_angle_atom_site_label_1
_geom_angle_atom_site_label_2
_geom_angle_atom_site_label_3
_geom_angle
_geom_angle_site_symmetry_1
_geom_angle_site_symmetry_3
_geom_angle_publ_flag
C2 C1 N1 128.8(3) . . ?
C2 C1 C6 123.0(3) . . ?
N1 C1 C6 108.2(3) . . ?
C1 C2 C3 117.1(3) . . ?
C1 C2 H2 121.4 . . ?
C3 C2 H2 121.4 . . ?
C2 C3 C4 122.5(4) . . ?
C2 C3 H3 118.8 . . ?
C4 C3 H3 118.8 . . ?
C5 C4 C3 119.9(4) . . ?
C5 C4 H4 120.1 . . ?
C3 C4 H4 120.1 . . ?
C4 C5 C6 119.6(4) . . ?
C4 C5 H5 120.2 . . ?
C6 C5 H5 120.2 . . ?
C1 C6 C5 117.9(3) . . ?
C1 C6 C7 107.4(3) . . ?
C5 C6 C7 134.7(3) . . ?
C8 C7 C12 118.6(3) . . ?
C8 C7 C6 134.4(3) . . ?
C12 C7 C6 107.0(3) . . ?
C9 C8 C7 119.1(3) . . ?
C9 C8 H8 120.5 . . ?
C7 C8 H8 120.5 . . ?
C8 C9 C10 121.1(3) . . ?
C8 C9 H9 119.4 . . ?
C10 C9 H9 119.4 . . ?
C11 C10 C9 121.7(4) . . ?
C11 C10 H10 119.2 . . ?
C9 C10 H10 119.2 . . ?
C10 C11 C12 117.3(4) . . ?
C10 C11 H11 121.3 . . ?
C12 C11 H11 121.3 . . ?
C11 C12 N1 129.3(3) . . ?
C11 C12 C7 122.2(3) . . ?
N1 C12 C7 108.5(3) . . ?
C15 C13 C14 118.8(3) 3_556 . ?
C15 C13 N1 119.8(3) 3_556 . ?
C14 C13 N1 121.5(3) . . ?
C15 C14 C13 121.0(3) . . ?
C15 C14 Br1 119.7(2) . . ?
C13 C14 Br1 119.3(2) . . ?
C14 C15 C13 120.2(3) . 3_556 ?
C14 C15 H15 119.9 . . ?
C13 C15 H15 119.9 3_556 . ?
C12 N1 C1 108.9(2) . . ?
C12 N1 C13 124.2(3) . . ?
C1 N1 C13 124.0(3) . . ?

loop_
_geom_bond_atom_site_label_1
_geom_bond_atom_site_label_2
_geom_bond_distance
_geom_bond_site_symmetry_2
_geom_bond_publ_flag
Br1 C14 1.887(3) . ?
C1 C2 1.373(5) . ?
C1 N1 1.406(4) . ?
C1 C6 1.409(4) . ?
C2 C3 1.382(6) . ?
C2 H2 0.9300 . ?
C3 C4 1.389(6) . ?
C3 H3 0.9300 . ?
C4 C5 1.379(6) . ?
C4 H4 0.9300 . ?
C5 C6 1.412(5) . ?
C5 H5 0.9300 . ?
C6 C7 1.437(5) . ?
C7 C8 1.394(5) . ?
C7 C12 1.420(5) . ?
C8 C9 1.377(6) . ?
C8 H8 0.9300 . ?
C9 C10 1.388(6) . ?
C9 H9 0.9300 . ?
C10 C11 1.379(5) . ?
C10 H10 0.9300 . ?
C11 C12 1.382(5) . ?
C11 H11 0.9300 . ?
C12 N1 1.386(4) . ?
C13 C15 1.387(4) 3_556 ?
C13 C14 1.395(4) . ?
C13 N1 1.431(3) . ?
C14 C15 1.381(4) . ?
C15 C13 1.387(4) 3_556 ?
C15 H15 0.9300 . ?

loop_
_geom_torsion_atom_site_label_1
_geom_torsion_atom_site_label_2
_geom_torsion_atom_site_label_3
_geom_torsion_atom_site_label_4
_geom_torsion
_geom_torsion_site_symmetry_1
_geom_torsion_site_symmetry_2
_geom_torsion_site_symmetry_3
_geom_torsion_site_symmetry_4
_geom_torsion_publ_flag
N1 C1 C2 C3 -178.9(3) . . . . ?
C6 C1 C2 C3 -0.2(5) . . . . ?
C1 C2 C3 C4 0.3(6) . . . . ?
C2 C3 C4 C5 -0.4(6) . . . . ?
C3 C4 C5 C6 0.3(6) . . . . ?
C2 C1 C6 C5 0.1(5) . . . . ?
N1 C1 C6 C5 179.1(3) . . . . ?
C2 C1 C6 C7 -178.4(3) . . . . ?
N1 C1 C6 C7 0.5(4) . . . . ?
C4 C5 C6 C1 -0.2(5) . . . . ?
C4 C5 C6 C7 177.9(4) . . . . ?
C1 C6 C7 C8 179.1(4) . . . . ?
C5 C6 C7 C8 0.9(7) . . . . ?
C1 C6 C7 C12 0.5(4) . . . . ?
C5 C6 C7 C12 -177.7(4) . . . . ?
C12 C7 C8 C9 0.6(5) . . . . ?
C6 C7 C8 C9 -177.9(4) . . . . ?
C7 C8 C9 C10 -0.3(6) . . . . ?
C8 C9 C10 C11 0.2(6) . . . . ?
C9 C10 C11 C12 -0.4(6) . . . . ?
C10 C11 C12 N1 -179.9(4) . . . . ?
C10 C11 C12 C7 0.7(6) . . . . ?
C8 C7 C12 C11 -0.8(5) . . . . ?
C6 C7 C12 C11 178.1(3) . . . . ?
C8 C7 C12 N1 179.7(3) . . . . ?
C6 C7 C12 N1 -1.4(4) . . . . ?
C15 C13 C14 C15 0.5(6) 3_556 . . . ?
N1 C13 C14 C15 179.9(3) . . . . ?
C15 C13 C14 Br1 -179.7(3) 3_556 . . . ?
N1 C13 C14 Br1 -0.3(5) . . . . ?
C13 C14 C15 C13 -0.5(6) . . . 3_556 ?
Br1 C14 C15 C13 179.7(3) . . . 3_556 ?
C11 C12 N1 C1 -177.7(4) . . . . ?
C7 C12 N1 C1 1.7(3) . . . . ?
C11 C12 N1 C13 -16.5(5) . . . . ?
C7 C12 N1 C13 162.9(3) . . . . ?
C2 C1 N1 C12 177.5(3) . . . . ?
C6 C1 N1 C12 -1.4(3) . . . . ?
C2 C1 N1 C13 16.2(5) . . . . ?
C6 C1 N1 C13 -162.7(3) . . . . ?
C15 C13 N1 C12 103.4(4) 3_556 . . . ?
C14 C13 N1 C12 -76.0(4) . . . . ?
C15 C13 N1 C1 -98.1(4) 3_556 . . . ?
C14 C13 N1 C1 82.5(4) . . . . ?
